data_4302183
loop_
_publ_author_name
'Pampa Mukherjee'
'Michael G. B. Drew'
'Carlos J. G\'omez-Garc\'ia'
'Ashutosh Ghosh'

_publ_section_title
;
(Ni2), (Ni3), and (Ni2+ Ni3): A Unique Example of Isolated and
Cocrystallized Ni2 and Ni3 Complexes
;
_journal_name_full 'Inorganic Chemistry'
_journal_page_first 4817
_journal_page_last 4827
_journal_paper_doi 10.1021/ic802385c
_journal_volume 48
_journal_year 2009
_chemical_formula_sum 'C60 H84 N10 Ni5 O16'
_chemical_formula_weight 1494.82
_chemical_name_systematic
; 
 ? 
;
_space_group_IT_number 2
_symmetry_cell_setting triclinic
_symmetry_space_group_name_Hall '-P 1'
_symmetry_space_group_name_H-M 'P -1'
_atom_sites_solution_hydrogens geom
_atom_sites_solution_primary direct
_atom_sites_solution_secondary difmap
_audit_creation_method SHELXL-97
_cell_angle_alpha 104.438(9)
_cell_angle_beta 90.042(8)
_cell_angle_gamma 96.835(8)
_cell_formula_units_Z 1
_cell_length_a 10.2053(11)
_cell_length_b 12.4950(12)
_cell_length_c 13.3825(13)
_cell_measurement_reflns_used 11510
_cell_measurement_temperature 150(2)
_cell_measurement_theta_max 30.00
_cell_measurement_theta_min 2.47
_cell_volume 1640.0(3)
_computing_cell_refinement 'Crysalis, Oxford Diffraction'
_computing_data_collection 'Crysalis, Oxford Diffraction'
_computing_data_reduction 'Crysalis, Oxford Diffraction'
_computing_molecular_graphics PLATON(Spek,2004)
_computing_structure_refinement 'SHELXL-97 (Sheldrick, 1997)'
_computing_structure_solution 'SHELXS-97 (Sheldrick, 1997)'
_diffrn_ambient_temperature 150(2)
_diffrn_measured_fraction_theta_full 0.956
_diffrn_measured_fraction_theta_max 0.956
_diffrn_measurement_device 'Oxford Diffaction X-Calibur System'
_diffrn_measurement_method '321 frames, counting time 10 s.'
_diffrn_radiation_monochromator graphite
_diffrn_radiation_source 'fine-focus sealed tube'
_diffrn_radiation_type MoK\a
_diffrn_radiation_wavelength 0.71073
_diffrn_reflns_av_R_equivalents 0.0769
_diffrn_reflns_av_sigmaI/netI 0.1678
_diffrn_reflns_limit_h_max 14
_diffrn_reflns_limit_h_min -8
_diffrn_reflns_limit_k_max 17
_diffrn_reflns_limit_k_min -17
_diffrn_reflns_limit_l_max 17
_diffrn_reflns_limit_l_min -18
_diffrn_reflns_number 11510
_diffrn_reflns_theta_full 30.00
_diffrn_reflns_theta_max 30.00
_diffrn_reflns_theta_min 2.47
_diffrn_standards_decay_% n/a
_diffrn_standards_interval_count n/a
_diffrn_standards_interval_time n/a
_diffrn_standards_number n/a
_exptl_absorpt_coefficient_mu 1.482
_exptl_absorpt_correction_T_max 1.000
_exptl_absorpt_correction_T_min 0.811
_exptl_absorpt_correction_type empirical
_exptl_absorpt_process_details 'ABSPACK, Oxford Diffraction Ltd'
_exptl_crystal_colour green
_exptl_crystal_density_diffrn 1.514
_exptl_crystal_density_method 'not measured'
_exptl_crystal_description needle
_exptl_crystal_F_000 782
_exptl_crystal_size_max 0.30
_exptl_crystal_size_mid 0.05
_exptl_crystal_size_min 0.05
_refine_diff_density_max 1.392
_refine_diff_density_min -1.013
_refine_diff_density_rms 0.148
_refine_ls_extinction_method none
_refine_ls_goodness_of_fit_ref 0.921
_refine_ls_hydrogen_treatment constr
_refine_ls_matrix_type full
_refine_ls_number_parameters 418
_refine_ls_number_reflns 9156
_refine_ls_number_restraints 0
_refine_ls_restrained_S_all 0.921
_refine_ls_R_factor_all 0.0928
_refine_ls_R_factor_gt 0.0592
_refine_ls_shift/su_max 0.000
_refine_ls_shift/su_mean 0.000
_refine_ls_structure_factor_coef Fsqd
_refine_ls_weighting_details
;
_refine_ls_weighting_details 
  w=1/[\s^2^(Fo^2^)+(0.0756P)^2^+0.0000P] where P=(Fo^2^+2Fc^2^)/3 
;
_refine_ls_weighting_scheme calc
_refine_ls_wR_factor_gt 0.1387
_refine_ls_wR_factor_ref 0.1514
_reflns_number_gt 4765
_reflns_number_total 9156
_reflns_threshold_expression >2sigma(I)
_cod_data_source_file ic802385c_si_001_3.cif
_cod_data_source_block 3
_cod_original_formula_sum 'C60 H84 N10 Ni5 O16 '
_cod_database_code 4302183

loop_
_symmetry_equiv_pos_as_xyz
'x, y, z'
'-x, -y, -z'

loop_
_atom_site_label
_atom_site_type_symbol
_atom_site_fract_x
_atom_site_fract_y
_atom_site_fract_z
_atom_site_U_iso_or_equiv
_atom_site_adp_type
_atom_site_occupancy
_atom_site_symmetry_multiplicity
_atom_site_calc_flag
_atom_site_refinement_flags
_atom_site_disorder_assembly
_atom_site_disorder_group
Ni1A Ni 0.42971(5) 0.07942(4) 0.94893(4) 0.01762(13) Uani 1 1 d . . .
O11A O 0.4070(2) 0.0104(2) 1.0706(2) 0.0183(6) Uani 1 1 d . . .
C12A C 0.2907(4) -0.0151(3) 1.1083(3) 0.0178(8) Uani 1 1 d . . .
C13A C 0.2735(4) -0.0959(3) 1.1642(3) 0.0230(9) Uani 1 1 d . . .
H13A H 0.3460 -0.1298 1.1766 0.028 Uiso 1 1 calc R . .
C14A C 0.1528(4) -0.1275(4) 1.2019(3) 0.0244(9) Uani 1 1 d . . .
H14A H 0.1454 -0.1836 1.2368 0.029 Uiso 1 1 calc R . .
C15A C 0.0416(4) -0.0765(4) 1.1884(3) 0.0289(10) Uani 1 1 d . . .
H15A H -0.0399 -0.0984 1.2129 0.035 Uiso 1 1 calc R . .
C16A C 0.0568(4) 0.0073(4) 1.1376(3) 0.0265(9) Uani 1 1 d . . .
H16A H -0.0153 0.0441 1.1303 0.032 Uiso 1 1 calc R . .
C17A C 0.1772(4) 0.0388(3) 1.0965(3) 0.0198(8) Uani 1 1 d . . .
C18A C 0.1785(4) 0.1306(3) 1.0473(3) 0.0222(9) Uani 1 1 d . . .
H18A H 0.1060 0.1702 1.0569 0.027 Uiso 1 1 calc R . .
N19A N 0.2712(3) 0.1615(3) 0.9920(3) 0.0219(7) Uani 1 1 d . . .
C20A C 0.2574(4) 0.2582(4) 0.9512(4) 0.0299(10) Uani 1 1 d . . .
H20A H 0.1734 0.2850 0.9708 0.036 Uiso 1 1 calc R . .
H20B H 0.2589 0.2368 0.8764 0.036 Uiso 1 1 calc R . .
C21A C 0.3709(4) 0.3518(3) 0.9940(4) 0.0286(10) Uani 1 1 d . . .
H21A H 0.3575 0.4159 0.9684 0.034 Uiso 1 1 calc R . .
H21B H 0.3664 0.3738 1.0686 0.034 Uiso 1 1 calc R . .
C22A C 0.5093(4) 0.3209(3) 0.9660(4) 0.0263(9) Uani 1 1 d . . .
H92A H 0.5134 0.2968 0.8915 0.032 Uiso 1 1 calc R . .
H92B H 0.5729 0.3867 0.9895 0.032 Uiso 1 1 calc R . .
N23A N 0.5470(3) 0.2315(3) 1.0114(3) 0.0228(7) Uani 1 1 d . . .
H23A H 0.6306 0.2211 0.9913 0.027 Uiso 1 1 calc R . .
C24A C 0.5540(4) 0.2657(4) 1.1248(3) 0.0271(9) Uani 1 1 d . . .
H24A H 0.4663 0.2680 1.1505 0.041 Uiso 1 1 calc R . .
H24B H 0.6035 0.3382 1.1472 0.041 Uiso 1 1 calc R . .
H24C H 0.5966 0.2131 1.1506 0.041 Uiso 1 1 calc R . .
Ni1B Ni 0.0000 0.5000 0.5000 0.01665(16) Uani 1 2 d S . .
Ni2B Ni 0.20414(5) 0.34046(4) 0.42123(4) 0.01725(13) Uani 1 1 d . . .
O11B O 0.1917(2) 0.5056(2) 0.4545(2) 0.0182(6) Uani 1 1 d . . .
C12B C 0.2673(3) 0.5801(3) 0.4196(3) 0.0157(8) Uani 1 1 d . . .
C13B C 0.2325(4) 0.6888(3) 0.4303(3) 0.0225(9) Uani 1 1 d . . .
H13B H 0.1555 0.7082 0.4634 0.027 Uiso 1 1 calc R . .
C14B C 0.3106(4) 0.7657(4) 0.3927(3) 0.0262(9) Uani 1 1 d . . .
H14B H 0.2845 0.8360 0.4005 0.031 Uiso 1 1 calc R . .
C15B C 0.4265(4) 0.7429(4) 0.3438(3) 0.0306(10) Uani 1 1 d . . .
H15B H 0.4775 0.7957 0.3175 0.037 Uiso 1 1 calc R . .
C16B C 0.4639(4) 0.6387(4) 0.3354(3) 0.0272(10) Uani 1 1 d . . .
H16B H 0.5426 0.6221 0.3035 0.033 Uiso 1 1 calc R . .
C17B C 0.3885(3) 0.5569(3) 0.3728(3) 0.0187(8) Uani 1 1 d . . .
C18B C 0.4485(3) 0.4554(3) 0.3678(3) 0.0192(8) Uani 1 1 d . . .
H18B H 0.5349 0.4557 0.3457 0.023 Uiso 1 1 calc R . .
N19B N 0.3971(3) 0.3662(3) 0.3900(2) 0.0187(7) Uani 1 1 d . . .
C20B C 0.4860(4) 0.2791(3) 0.3869(3) 0.0242(9) Uani 1 1 d . . .
H20C H 0.5171 0.2839 0.4566 0.029 Uiso 1 1 calc R . .
H20D H 0.5623 0.2933 0.3469 0.029 Uiso 1 1 calc R . .
C21B C 0.4186(4) 0.1631(3) 0.3405(4) 0.0269(10) Uani 1 1 d . . .
H21C H 0.4848 0.1121 0.3287 0.032 Uiso 1 1 calc R . .
H21D H 0.3794 0.1612 0.2739 0.032 Uiso 1 1 calc R . .
C22B C 0.3117(4) 0.1220(4) 0.4061(3) 0.0268(9) Uani 1 1 d . . .
H22C H 0.2973 0.0412 0.3862 0.032 Uiso 1 1 calc R . .
H22D H 0.3406 0.1453 0.4782 0.032 Uiso 1 1 calc R . .
N23B N 0.1878(3) 0.1661(3) 0.3932(3) 0.0235(7) Uani 1 1 d . . .
H23B H 0.1621 0.1386 0.3256 0.028 Uiso 1 1 calc R . .
O33A O 0.4123(3) 0.0939(2) 0.7959(2) 0.0214(6) Uani 1 1 d . . .
O31A O 0.3036(3) -0.0499(2) 0.8381(2) 0.0250(6) Uani 1 1 d . . .
C32A C 0.3319(4) 0.0051(4) 0.7730(3) 0.0237(9) Uani 1 1 d . . .
C34A C 0.2708(5) -0.0321(4) 0.6658(3) 0.0379(12) Uani 1 1 d . . .
H34A H 0.2577 -0.1120 0.6447 0.057 Uiso 1 1 calc R . .
H34B H 0.3284 -0.0041 0.6190 0.057 Uiso 1 1 calc R . .
H34C H 0.1873 -0.0040 0.6653 0.057 Uiso 1 1 calc R . .
C32B C 0.0057(4) 0.3216(3) 0.3049(3) 0.0213(8) Uani 1 1 d . . .
O31B O -0.0048(2) 0.3362(2) 0.4041(2) 0.0174(6) Uani 1 1 d . . .
O33B O 0.1162(3) 0.3160(2) 0.2672(2) 0.0230(6) Uani 1 1 d . . .
C34B C -0.1174(4) 0.3056(4) 0.2404(3) 0.0301(10) Uani 1 1 d . . .
H34D H -0.0982 0.3306 0.1791 0.045 Uiso 1 1 calc R . .
H34E H -0.1817 0.3478 0.2789 0.045 Uiso 1 1 calc R . .
H34F H -0.1518 0.2281 0.2215 0.045 Uiso 1 1 calc R . .
N100 N 0.1425(6) 0.6085(5) 0.0015(4) 0.0748(17) Uani 1 1 d . . .
C101 C 0.1465(5) 0.5738(4) 0.0707(4) 0.0383(12) Uani 1 1 d . . .
C102 C 0.1559(5) 0.5301(5) 0.1601(4) 0.0415(12) Uani 1 1 d . . .
H10A H 0.1317 0.4509 0.1407 0.062 Uiso 1 1 calc R . .
H10B H 0.0973 0.5637 0.2115 0.062 Uiso 1 1 calc R . .
H10C H 0.2449 0.5467 0.1878 0.062 Uiso 1 1 calc R . .
C24B C 0.0829(4) 0.1195(4) 0.4539(4) 0.0327(11) Uani 1 1 d . . .
H24D H 0.0701 0.0398 0.4298 0.049 Uiso 1 1 calc R . .
H24E H 0.0019 0.1485 0.4451 0.049 Uiso 1 1 calc R . .
H24F H 0.1095 0.1403 0.5256 0.049 Uiso 1 1 calc R . .
O43B O 0.0520(2) 0.4466(2) 0.6253(2) 0.0217(6) Uani 1 1 d . . .
C42B C 0.1446(4) 0.3934(4) 0.6401(3) 0.0224(9) Uani 1 1 d . . .
C44B C 0.1621(5) 0.3778(5) 0.7470(3) 0.0376(12) Uani 1 1 d . . .
H44D H 0.0886 0.3290 0.7613 0.045 Uiso 1 1 calc R . .
H44E H 0.2423 0.3459 0.7515 0.045 Uiso 1 1 calc R . .
H44F H 0.1667 0.4486 0.7965 0.045 Uiso 1 1 calc R . .
O41B O 0.2228(3) 0.3496(2) 0.5738(2) 0.0223(6) Uani 1 1 d . . .

loop_
_atom_site_aniso_label
_atom_site_aniso_U_11
_atom_site_aniso_U_22
_atom_site_aniso_U_33
_atom_site_aniso_U_23
_atom_site_aniso_U_13
_atom_site_aniso_U_12
Ni1A 0.0181(2) 0.0166(3) 0.0195(3) 0.0077(2) -0.0011(2) 0.00095(19)
O11A 0.0183(13) 0.0176(14) 0.0204(14) 0.0085(12) -0.0003(11) 0.0002(11)
C12A 0.0162(18) 0.020(2) 0.0157(19) 0.0023(16) 0.0001(14) 0.0002(15)
C13A 0.026(2) 0.021(2) 0.022(2) 0.0078(18) 0.0005(17) 0.0000(17)
C14A 0.022(2) 0.029(2) 0.023(2) 0.0108(19) -0.0052(16) -0.0011(17)
C15A 0.024(2) 0.030(2) 0.030(2) 0.010(2) 0.0017(18) -0.0115(18)
C16A 0.029(2) 0.026(2) 0.022(2) 0.0060(19) -0.0047(17) -0.0013(18)
C17A 0.0203(19) 0.021(2) 0.017(2) 0.0027(17) -0.0057(15) 0.0004(16)
C18A 0.026(2) 0.017(2) 0.024(2) 0.0060(17) -0.0030(17) 0.0056(16)
N19A 0.0291(18) 0.0145(17) 0.0215(18) 0.0036(14) -0.0043(14) 0.0028(14)
C20A 0.042(3) 0.026(2) 0.029(2) 0.016(2) -0.004(2) 0.011(2)
C21A 0.032(2) 0.018(2) 0.038(3) 0.011(2) -0.0047(19) 0.0029(18)
C22A 0.024(2) 0.019(2) 0.037(3) 0.0127(19) -0.0001(18) -0.0007(17)
N23A 0.0258(18) 0.0161(17) 0.0274(19) 0.0075(15) -0.0008(15) 0.0009(14)
C24A 0.029(2) 0.025(2) 0.025(2) 0.0044(19) -0.0105(18) -0.0027(18)
Ni1B 0.0149(3) 0.0183(4) 0.0189(4) 0.0087(3) 0.0000(3) 0.0019(3)
Ni2B 0.0154(2) 0.0179(3) 0.0201(3) 0.0079(2) -0.00047(19) 0.00214(19)
O11B 0.0166(13) 0.0184(14) 0.0222(14) 0.0107(12) -0.0008(11) 0.0001(11)
C12B 0.0179(18) 0.0173(19) 0.0124(18) 0.0077(15) -0.0045(14) -0.0045(15)
C13B 0.023(2) 0.023(2) 0.025(2) 0.0134(18) -0.0074(17) 0.0016(17)
C14B 0.027(2) 0.031(2) 0.024(2) 0.0147(19) -0.0078(17) 0.0003(18)
C15B 0.034(2) 0.035(3) 0.026(2) 0.020(2) -0.0024(19) -0.008(2)
C16B 0.020(2) 0.036(3) 0.028(2) 0.014(2) 0.0025(17) -0.0022(18)
C17B 0.0134(17) 0.023(2) 0.021(2) 0.0098(17) -0.0034(15) -0.0022(15)
C18B 0.0100(16) 0.029(2) 0.017(2) 0.0055(17) -0.0001(14) -0.0008(15)
N19B 0.0205(16) 0.0194(17) 0.0163(16) 0.0037(14) -0.0014(13) 0.0046(13)
C20B 0.0170(19) 0.027(2) 0.027(2) 0.0018(19) -0.0014(16) 0.0078(16)
C21B 0.0157(19) 0.023(2) 0.037(3) -0.0016(19) 0.0011(17) 0.0024(16)
C22B 0.033(2) 0.021(2) 0.031(2) 0.0091(19) -0.0014(19) 0.0114(18)
N23B 0.0259(18) 0.0230(19) 0.0236(19) 0.0096(15) -0.0042(14) 0.0033(14)
O33A 0.0179(13) 0.0260(16) 0.0218(15) 0.0096(12) -0.0003(11) 0.0009(12)
O31A 0.0259(15) 0.0263(16) 0.0236(15) 0.0098(13) -0.0023(12) -0.0015(12)
C32A 0.0095(17) 0.031(2) 0.031(2) 0.0055(19) 0.0049(16) 0.0103(16)
C34A 0.039(3) 0.047(3) 0.025(3) 0.001(2) -0.013(2) 0.011(2)
C32B 0.030(2) 0.015(2) 0.020(2) 0.0059(17) -0.0051(17) 0.0021(16)
O31B 0.0143(12) 0.0185(14) 0.0196(14) 0.0053(12) -0.0022(10) 0.0016(10)
O33B 0.0221(14) 0.0286(16) 0.0202(15) 0.0084(13) 0.0047(12) 0.0067(12)
C34B 0.033(2) 0.030(2) 0.028(2) 0.011(2) -0.0110(19) -0.0014(19)
N100 0.090(4) 0.083(4) 0.058(4) 0.039(3) -0.016(3) -0.011(3)
C101 0.037(3) 0.044(3) 0.033(3) 0.011(2) -0.004(2) -0.005(2)
C102 0.044(3) 0.052(3) 0.034(3) 0.014(2) 0.004(2) 0.019(2)
C24B 0.021(2) 0.029(2) 0.051(3) 0.017(2) 0.004(2) -0.0031(18)
O43B 0.0150(13) 0.0326(16) 0.0222(15) 0.0156(13) -0.0014(11) 0.0034(11)
C42B 0.0185(19) 0.028(2) 0.024(2) 0.0133(18) -0.0009(16) 0.0025(17)
C44B 0.036(3) 0.065(4) 0.022(2) 0.020(2) 0.0069(19) 0.029(2)
O41B 0.0231(14) 0.0255(16) 0.0210(15) 0.0098(13) 0.0003(12) 0.0054(12)

loop_
_atom_type_symbol
_atom_type_description
_atom_type_scat_dispersion_real
_atom_type_scat_dispersion_imag
_atom_type_scat_source
C C 0.0033 0.0016 'International Tables Vol C Tables 4.2.6.8 and 6.1.1.4'
H H 0.0000 0.0000 'International Tables Vol C Tables 4.2.6.8 and 6.1.1.4'
O O 0.0106 0.0060 'International Tables Vol C Tables 4.2.6.8 and 6.1.1.4'
Ni Ni 0.3393 1.1124 'International Tables Vol C Tables 4.2.6.8 and 6.1.1.4'
N N 0.0061 0.0033 'International Tables Vol C Tables 4.2.6.8 and 6.1.1.4'

loop_
_geom_angle_atom_site_label_1
_geom_angle_atom_site_label_2
_geom_angle_atom_site_label_3
_geom_angle
_geom_angle_site_symmetry_1
_geom_angle_site_symmetry_3
_geom_angle_publ_flag
O11A Ni1A N19A 89.99(12) . . ?
O11A Ni1A O11A 80.61(11) . 2_657 ?
N19A Ni1A O11A 170.29(12) . 2_657 ?
O11A Ni1A N23A 103.21(12) . . ?
N19A Ni1A N23A 86.94(13) . . ?
O11A Ni1A N23A 92.82(12) 2_657 . ?
O11A Ni1A O33A 158.56(11) . . ?
N19A Ni1A O33A 92.07(12) . . ?
O11A Ni1A O33A 97.57(10) 2_657 . ?
N23A Ni1A O33A 98.20(12) . . ?
O11A Ni1A O31A 97.28(11) . . ?
N19A Ni1A O31A 89.64(12) . . ?
O11A Ni1A O31A 93.93(11) 2_657 . ?
N23A Ni1A O31A 159.21(12) . . ?
O33A Ni1A O31A 61.41(11) . . ?
C12A O11A Ni1A 123.5(2) . . ?
C12A O11A Ni1A 128.4(2) . 2_657 ?
Ni1A O11A Ni1A 99.39(11) . 2_657 ?
O11A C12A C13A 120.8(3) . . ?
O11A C12A C17A 123.0(3) . . ?
C13A C12A C17A 116.2(3) . . ?
C14A C13A C12A 122.6(4) . . ?
C13A C14A C15A 121.0(4) . . ?
C16A C15A C14A 117.8(4) . . ?
C15A C16A C17A 122.1(4) . . ?
C16A C17A C12A 120.2(4) . . ?
C16A C17A C18A 115.6(4) . . ?
C12A C17A C18A 124.1(3) . . ?
N19A C18A C17A 125.6(4) . . ?
C18A N19A C20A 118.0(4) . . ?
C18A N19A Ni1A 124.4(3) . . ?
C20A N19A Ni1A 117.4(3) . . ?
N19A C20A C21A 110.1(3) . . ?
C22A C21A C20A 114.8(4) . . ?
N23A C22A C21A 113.5(3) . . ?
C24A N23A C22A 112.1(3) . . ?
C24A N23A Ni1A 114.5(2) . . ?
C22A N23A Ni1A 111.4(3) . . ?
O43B Ni1B O43B 180.0 2_566 . ?
O43B Ni1B O11B 90.17(10) . . ?
O43B Ni1B O11B 89.83(10) 2_566 . ?
O43B Ni1B O11B 89.83(10) . 2_566 ?
O43B Ni1B O11B 90.17(10) 2_566 2_566 ?
O11B Ni1B O11B 180.0 . 2_566 ?
O43B Ni1B O31B 89.44(11) . 2_566 ?
O43B Ni1B O31B 90.56(11) 2_566 2_566 ?
O11B Ni1B O31B 99.69(10) . 2_566 ?
O11B Ni1B O31B 80.31(10) 2_566 2_566 ?
O43B Ni1B O31B 90.56(11) . . ?
O43B Ni1B O31B 89.44(11) 2_566 . ?
O11B Ni1B O31B 80.31(10) . . ?
O11B Ni1B O31B 99.69(10) 2_566 . ?
O31B Ni1B O31B 179.999(1) 2_566 . ?
N19B Ni2B O11B 91.04(12) . . ?
N19B Ni2B O41B 98.88(12) . . ?
O11B Ni2B O41B 89.81(11) . . ?
N19B Ni2B N23B 97.46(13) . . ?
O11B Ni2B N23B 171.48(12) . . ?
O41B Ni2B N23B 88.33(12) . . ?
N19B Ni2B O31B 158.53(12) . . ?
O11B Ni2B O31B 80.60(10) . . ?
O41B Ni2B O31B 100.81(10) . . ?
N23B Ni2B O31B 91.59(11) . . ?
N19B Ni2B O33B 99.96(11) . . ?
O11B Ni2B O33B 91.64(11) . . ?
O41B Ni2B O33B 161.07(10) . . ?
N23B Ni2B O33B 87.46(12) . . ?
O31B Ni2B O33B 60.89(10) . . ?
C12B O11B Ni2B 126.4(2) . . ?
C12B O11B Ni1B 131.6(2) . . ?
Ni2B O11B Ni1B 97.63(11) . . ?
O11B C12B C17B 121.8(3) . . ?
O11B C12B C13B 121.1(3) . . ?
C17B C12B C13B 117.0(3) . . ?
C14B C13B C12B 121.0(4) . . ?
C13B C14B C15B 122.5(4) . . ?
C16B C15B C14B 117.4(4) . . ?
C15B C16B C17B 122.7(4) . . ?
C16B C17B C12B 119.4(4) . . ?
C16B C17B C18B 115.8(3) . . ?
C12B C17B C18B 124.6(3) . . ?
N19B C18B C17B 128.0(3) . . ?
C18B N19B C20B 116.4(3) . . ?
C18B N19B Ni2B 122.2(3) . . ?
C20B N19B Ni2B 121.3(2) . . ?
N19B C20B C21B 112.6(3) . . ?
C20B C21B C22B 114.7(4) . . ?
N23B C22B C21B 110.9(3) . . ?
C22B N23B C24B 109.7(3) . . ?
C22B N23B Ni2B 114.6(3) . . ?
C24B N23B Ni2B 113.2(3) . . ?
C32A O33A Ni1A 90.3(2) . . ?
C32A O31A Ni1A 87.4(2) . . ?
O31A C32A O33A 120.9(4) . . ?
O31A C32A C34A 120.7(4) . . ?
O33A C32A C34A 118.4(4) . . ?
O31A C32A Ni1A 62.2(2) . . ?
O33A C32A Ni1A 58.8(2) . . ?
C34A C32A Ni1A 176.0(3) . . ?
O33B C32B O31B 119.1(4) . . ?
O33B C32B C34B 122.5(4) . . ?
O31B C32B C34B 118.3(4) . . ?
O33B C32B Ni2B 60.6(2) . . ?
O31B C32B Ni2B 58.53(18) . . ?
C34B C32B Ni2B 176.0(3) . . ?
C32B O31B Ni1B 119.5(2) . . ?
C32B O31B Ni2B 90.2(2) . . ?
Ni1B O31B Ni2B 91.87(10) . . ?
C32B O33B Ni2B 89.8(2) . . ?
N100 C101 C102 178.2(6) . . ?
C42B O43B Ni1B 131.4(3) . . ?
O41B C42B O43B 126.6(4) . . ?
O41B C42B C44B 116.3(3) . . ?
O43B C42B C44B 117.1(4) . . ?
C42B O41B Ni2B 123.8(3) . . ?

loop_
_geom_bond_atom_site_label_1
_geom_bond_atom_site_label_2
_geom_bond_distance
_geom_bond_site_symmetry_2
_geom_bond_publ_flag
Ni1A O11A 2.025(3) . ?
Ni1A N19A 2.025(3) . ?
Ni1A O11A 2.099(3) 2_657 ?
Ni1A N23A 2.099(3) . ?
Ni1A O33A 2.109(3) . ?
Ni1A O31A 2.185(3) . ?
O11A C12A 1.325(4) . ?
O11A Ni1A 2.099(3) 2_657 ?
C12A C13A 1.395(5) . ?
C12A C17A 1.434(5) . ?
C13A C14A 1.383(5) . ?
C14A C15A 1.398(6) . ?
C15A C16A 1.378(6) . ?
C16A C17A 1.400(5) . ?
C17A C18A 1.456(5) . ?
C18A N19A 1.284(5) . ?
N19A C20A 1.466(5) . ?
C20A C21A 1.543(6) . ?
C21A C22A 1.530(6) . ?
C22A N23A 1.486(5) . ?
N23A C24A 1.469(5) . ?
Ni1B O43B 2.045(3) 2_566 ?
Ni1B O43B 2.045(3) . ?
Ni1B O11B 2.048(2) . ?
Ni1B O11B 2.048(2) 2_566 ?
Ni1B O31B 2.123(3) 2_566 ?
Ni1B O31B 2.123(3) . ?
Ni2B N19B 2.018(3) . ?
Ni2B O11B 2.019(3) . ?
Ni2B O41B 2.023(3) . ?
Ni2B N23B 2.102(3) . ?
Ni2B O31B 2.137(2) . ?
Ni2B O33B 2.183(3) . ?
Ni2B C32B 2.506(4) . ?
O11B C12B 1.313(4) . ?
C12B C17B 1.415(5) . ?
C12B C13B 1.418(5) . ?
C13B C14B 1.368(6) . ?
C14B C15B 1.377(6) . ?
C15B C16B 1.378(6) . ?
C16B C17B 1.399(6) . ?
C17B C18B 1.460(5) . ?
C18B N19B 1.278(5) . ?
N19B C20B 1.490(5) . ?
C20B C21B 1.507(6) . ?
C21B C22B 1.522(6) . ?
C22B N23B 1.466(5) . ?
N23B C24B 1.494(5) . ?
O33A C32A 1.270(5) . ?
O31A C32A 1.252(5) . ?
C32A C34A 1.503(6) . ?
C32B O33B 1.239(5) . ?
C32B O31B 1.300(5) . ?
C32B C34B 1.489(6) . ?
N100 C101 1.119(7) . ?
C101 C102 1.441(7) . ?
O43B C42B 1.261(5) . ?
C42B O41B 1.260(5) . ?
C42B C44B 1.504(6) . ?
